data_2203579
loop_
_publ_author_name
'Lin, Ling'
'Wu, Shufang'
'Huang, Changcang'
'Zhang, Hanhui'
'Huang, Xihe'
'Lian, Zhaoxun'

_publ_section_title
;
 Piperazinium aquabis(oxalato)oxovanadate(IV) sesquihydrate
;
_journal_issue 5
_journal_name_full 'Acta Crystallographica Section E'
_journal_page_first m631
_journal_page_last m633
_journal_paper_doi 10.1107/S1600536804008918
_journal_volume 60
_journal_year 2004
_chemical_formula_iupac '(C4 H12 N2) [V1 O1 (C2 O4)2 (H2 O1)], 1.5H2 O1'
_chemical_formula_moiety 'C4 H12 N2 1+, V1 C4 O10 H2 1-, 1.5H2 O1'
_chemical_formula_sum 'C8 H17 N2 O11.5 V'
_chemical_formula_weight 376.18
_chemical_name_common
;
 Piperazinium aqua-bis(oxalato)-oxo-vanadium(IV) sesquihydrate
;
_chemical_name_systematic
;
Piperazinium aquabis(oxalato)oxovanadium(IV) sesquihydrate
;
_space_group_IT_number 14
_symmetry_cell_setting monoclinic
_symmetry_space_group_name_Hall '-P 2yn'
_symmetry_space_group_name_H-M 'P 1 21/n 1'
_atom_sites_solution_hydrogens geom
_atom_sites_solution_primary direct
_atom_sites_solution_secondary difmap
_audit_creation_method SHELXL-97
_cell_angle_alpha 90.00
_cell_angle_beta 110.585(3)
_cell_angle_gamma 90.00
_cell_formula_units_Z 4
_cell_length_a 9.9464(9)
_cell_length_b 12.5099(12)
_cell_length_c 12.5779(9)
_cell_measurement_reflns_used 25
_cell_measurement_temperature 298(2)
_cell_measurement_theta_max 18
_cell_measurement_theta_min 12
_cell_volume 1465.1(2)
_computing_cell_refinement RAPID-AUTO
_computing_data_collection 'RAPID-AUTO (Rigaku, 1998)'
_computing_data_reduction RAPID-AUTO
_computing_molecular_graphics 'SHELXTL/PC (Sheldrick, 1993)'
_computing_publication_material 'SHELXL97/2 (Sheldrick, 1997)'
_computing_structure_refinement 'SHELXL97 (Sheldrick, 1997)'
_computing_structure_solution 'SHELXS97 (Sheldrick, 1997)'
_diffrn_ambient_temperature 298(2)
_diffrn_detector_area_resol_mean none
_diffrn_measured_fraction_theta_full 0.979
_diffrn_measured_fraction_theta_max 0.979
_diffrn_measurement_device_type 'Rigaku R-AXIS RAPID'
_diffrn_measurement_method 'R-AXISCS3 scanner'
_diffrn_radiation_monochromator graphite
_diffrn_radiation_source 'rotor target'
_diffrn_radiation_type MoK\a
_diffrn_radiation_wavelength 0.71069
_diffrn_reflns_av_R_equivalents 0.0429
_diffrn_reflns_av_sigmaI/netI 0.0618
_diffrn_reflns_limit_h_max 12
_diffrn_reflns_limit_h_min 0
_diffrn_reflns_limit_k_max 16
_diffrn_reflns_limit_k_min 0
_diffrn_reflns_limit_l_max 15
_diffrn_reflns_limit_l_min -16
_diffrn_reflns_number 13526
_diffrn_reflns_theta_full 27.48
_diffrn_reflns_theta_max 27.48
_diffrn_reflns_theta_min 2.26
_diffrn_standards_decay_% 0
_diffrn_standards_interval_count 0
_diffrn_standards_number 0
_exptl_absorpt_coefficient_mu 0.741
_exptl_absorpt_correction_type none
_exptl_crystal_colour Green
_exptl_crystal_density_diffrn 1.705
_exptl_crystal_density_method 'not measured'
_exptl_crystal_description Block
_exptl_crystal_F_000 776
_exptl_crystal_size_max 0.35
_exptl_crystal_size_mid 0.32
_exptl_crystal_size_min 0.30
_refine_diff_density_max 0.502
_refine_diff_density_min -0.247
_refine_ls_extinction_method none
_refine_ls_goodness_of_fit_ref 0.918
_refine_ls_hydrogen_treatment mixed
_refine_ls_matrix_type full
_refine_ls_number_parameters 226
_refine_ls_number_reflns 3285
_refine_ls_number_restraints 0
_refine_ls_restrained_S_all 0.918
_refine_ls_R_factor_all 0.0585
_refine_ls_R_factor_gt 0.0352
_refine_ls_shift/su_max 0.001
_refine_ls_shift/su_mean 0.000
_refine_ls_structure_factor_coef Fsqd
_refine_ls_weighting_details 'calc w=1/[\s^2^(Fo^2^)+(0.056P)^2^] where P = (Fo^2^+2Fc^2^)/3'
_refine_ls_weighting_scheme calc
_refine_ls_wR_factor_gt 0.0990
_refine_ls_wR_factor_ref 0.1055
_reflns_number_gt 2183
_reflns_number_total 3285
_reflns_threshold_expression I>2\s(I)
_cod_data_source_file cv6297.cif
_cod_data_source_block I
_cod_depositor_comments
;
The following automatic conversions were performed:
'_exptl_absorpt_correction_type' value 'None' changed to 'none' according
to '/home/saulius/struct/CIF-dictionaries/cif_core.dic' dictionary named
'cif_core.dic' version 2.4.1 from 2010-06-29.

Automatic conversion script
Id: cif_fix_enum 1527 2010-12-29 10:47:43Z saulius 

The following automatic conversions were performed:

'_exptl_absorpt_correction_type' value 'None' changed to 'none'
according to /home/saulius/struct/CIF-dictionaries/cif_core.dic
dictionary named 'cif_core.dic' version 2.4.1 from 2010-06-29.

Automatic conversion script
Id: cif_fix_values 1715 2011-07-08 13:25:40Z adriana 
;
_cod_original_sg_symbol_H-M 'P 21/n'
_cod_original_formula_sum 'C8 H17 N2 O11.50 V'
_cod_database_code 2203579
_cod_database_fobs_code 2203579

loop_
_symmetry_equiv_pos_as_xyz
'x, y, z'
'x+1/2, -y+1/2, z+1/2'
'-x, -y, -z'
'-x-1/2, y-1/2, -z-1/2'

loop_
_atom_site_label
_atom_site_fract_x
_atom_site_fract_y
_atom_site_fract_z
_atom_site_U_iso_or_equiv
_atom_site_adp_type
_atom_site_calc_flag
_atom_site_refinement_flags
_atom_site_occupancy
_atom_site_type_symbol
V1 0.61679(4) 0.93837(3) 0.35257(3) 0.02692(14) Uani d . 1 V
O1 0.5324(2) 1.03345(15) 0.38665(15) 0.0394(5) Uani d . 1 O
O2 0.7453(2) 1.02828(15) 0.29454(15) 0.0392(5) Uani d . 1 O
O3 0.78632(18) 0.91570(14) 0.49334(13) 0.0325(4) Uani d . 1 O
O4 0.84148(19) 0.84619(17) 0.66723(14) 0.0418(5) Uani d . 1 O
O5 0.54576(17) 0.81248(15) 0.41843(14) 0.0325(4) Uani d . 1 O
O6 0.5941(2) 0.72013(16) 0.57875(15) 0.0420(5) Uani d . 1 O
O7 0.46784(18) 0.91893(14) 0.19589(14) 0.0333(4) Uani d . 1 O
O8 0.41469(19) 0.84600(16) 0.02395(14) 0.0400(5) Uani d . 1 O
O9 0.70361(17) 0.80965(14) 0.27413(13) 0.0307(4) Uani d . 1 O
O10 0.65436(19) 0.71803(15) 0.11191(14) 0.0379(5) Uani d . 1 O
C1 0.7639(3) 0.8544(2) 0.5683(2) 0.0301(6) Uani d . 1 C
C2 0.6232(3) 0.7885(2) 0.5208(2) 0.0303(6) Uani d . 1 C
C3 0.4903(3) 0.8557(2) 0.1242(2) 0.0290(6) Uani d . 1 C
C4 0.6280(3) 0.7875(2) 0.1730(2) 0.0284(6) Uani d . 1 C
N1 1.0004(2) 0.79140(18) 0.37570(17) 0.0320(5) Uani d . 1 N
H1A 1.0384 0.7903 0.4520 0.038 Uiso calc R 1 H
H1B 0.9043 0.7952 0.3554 0.038 Uiso calc R 1 H
N2 1.2525(2) 0.77930(18) 0.31653(18) 0.0350(5) Uani d . 1 N
H2A 1.2153 0.7791 0.2401 0.042 Uiso calc R 1 H
H2B 1.3487 0.7755 0.3376 0.042 Uiso calc R 1 H
C5 1.0395(3) 0.6918(2) 0.3301(2) 0.0412(7) Uani d . 1 C
H5A 0.9933 0.6904 0.2482 0.049 Uiso calc R 1 H
H5B 1.0059 0.6306 0.3611 0.049 Uiso calc R 1 H
C6 1.0533(3) 0.8871(2) 0.3327(2) 0.0381(6) Uani d . 1 C
H6A 1.0305 0.9508 0.3668 0.046 Uiso calc R 1 H
H6B 1.0053 0.8922 0.2511 0.046 Uiso calc R 1 H
C7 1.2122(3) 0.8809(2) 0.3600(2) 0.0390(7) Uani d . 1 C
H7A 1.2433 0.9412 0.3259 0.047 Uiso calc R 1 H
H7B 1.2608 0.8849 0.4416 0.047 Uiso calc R 1 H
C8 1.1992(3) 0.6849(2) 0.3607(3) 0.0419(7) Uani d . 1 C
H8A 1.2452 0.6816 0.4426 0.050 Uiso calc R 1 H
H8B 1.2234 0.6203 0.3287 0.050 Uiso calc R 1 H
OW1 0.7528(3) 0.9925(3) 0.0892(2) 0.0617(8) Uani d P 0.75 O
OW2 0.8407(8) 1.0581(7) 0.1183(6) 0.0369(17) Uani d P 0.25 O
OW3 1.0009(13) 1.0138(10) 0.0312(8) 0.059(3) Uani d P 0.25 O
OW4 1.0159(9) 1.0437(8) 0.0987(8) 0.055(3) Uani d P 0.25 O
H101 0.7674 1.0978 0.3134 0.066 Uiso d . 1 H
H102 0.7597 1.0238 0.2292 0.066 Uiso d . 1 H

loop_
_atom_site_aniso_label
_atom_site_aniso_U_11
_atom_site_aniso_U_22
_atom_site_aniso_U_33
_atom_site_aniso_U_12
_atom_site_aniso_U_13
_atom_site_aniso_U_23
V1 0.0304(2) 0.0250(2) 0.0252(2) 0.0004(2) 0.00967(17) -0.00032(19)
O1 0.0498(11) 0.0361(11) 0.0362(10) 0.0109(9) 0.0198(9) 0.0004(8)
O2 0.0504(11) 0.0339(11) 0.0381(10) -0.0112(9) 0.0214(9) -0.0008(8)
O3 0.0329(9) 0.0341(11) 0.0280(9) -0.0064(8) 0.0076(8) 0.0036(8)
O4 0.0442(11) 0.0489(13) 0.0271(11) -0.0046(10) 0.0061(9) 0.0035(9)
O5 0.0308(9) 0.0352(11) 0.0309(10) -0.0063(8) 0.0103(8) 0.0018(8)
O6 0.0485(12) 0.0405(12) 0.0386(11) -0.0086(10) 0.0173(9) 0.0075(9)
O7 0.0334(9) 0.0330(11) 0.0302(9) 0.0086(8) 0.0070(8) -0.0041(8)
O8 0.0398(11) 0.0465(13) 0.0270(10) 0.0098(9) 0.0033(8) -0.0028(8)
O9 0.0291(9) 0.0333(10) 0.0264(9) 0.0046(8) 0.0056(7) -0.0026(8)
O10 0.0449(11) 0.0356(11) 0.0317(10) 0.0135(9) 0.0118(8) -0.0030(8)
C1 0.0331(14) 0.0267(14) 0.0314(15) 0.0011(11) 0.0125(12) -0.0011(11)
C2 0.0347(14) 0.0288(14) 0.0300(14) 0.0024(12) 0.0149(11) -0.0008(11)
C3 0.0294(13) 0.0266(14) 0.0302(14) 0.0007(11) 0.0097(11) 0.0019(11)
C4 0.0291(13) 0.0260(14) 0.0315(14) 0.0025(11) 0.0125(11) 0.0035(11)
N1 0.0249(11) 0.0411(14) 0.0292(11) -0.0013(10) 0.0086(9) -0.0009(10)
N2 0.0296(11) 0.0413(14) 0.0365(12) -0.0062(10) 0.0145(10) -0.0107(10)
C5 0.0485(17) 0.0384(17) 0.0429(16) -0.0169(14) 0.0240(13) -0.0095(13)
C6 0.0352(14) 0.0359(16) 0.0448(16) 0.0040(13) 0.0160(12) 0.0064(13)
C7 0.0386(15) 0.0355(16) 0.0456(16) -0.0089(13) 0.0184(13) -0.0096(13)
C8 0.0509(18) 0.0331(16) 0.0491(17) 0.0033(14) 0.0269(14) -0.0011(13)
OW1 0.078(2) 0.067(2) 0.0439(17) 0.018(2) 0.0254(16) 0.0096(16)
OW2 0.041(4) 0.038(4) 0.035(4) 0.007(4) 0.017(3) 0.011(4)
OW3 0.064(6) 0.071(8) 0.052(9) 0.008(6) 0.033(9) -0.007(7)
OW4 0.024(4) 0.057(7) 0.066(7) -0.017(4) -0.009(5) 0.042(5)

loop_
_atom_type_symbol
_atom_type_description
_atom_type_scat_dispersion_real
_atom_type_scat_dispersion_imag
_atom_type_scat_source
O O 0.0106 0.0060 'International Tables Vol C Tables 4.2.6.8 and 6.1.1.4'
V V 0.3005 0.5294 'International Tables Vol C Tables 4.2.6.8 and 6.1.1.4'
C C 0.0033 0.0016 'International Tables Vol C Tables 4.2.6.8 and 6.1.1.4'
N N 0.0061 0.0033 'International Tables Vol C Tables 4.2.6.8 and 6.1.1.4'
H H 0.0000 0.0000 'International Tables Vol C Tables 4.2.6.8 and 6.1.1.4'

loop_
_geom_angle_atom_site_label_1
_geom_angle_atom_site_label_2
_geom_angle_atom_site_label_3
_geom_angle_site_symmetry_1
_geom_angle_site_symmetry_3
_geom_angle
_geom_angle_publ_flag
O1 V1 O3 . . 103.18(8) y
O1 V1 O5 . . 100.24(9) y
O3 V1 O5 . . 80.39(7) y
O1 V1 O7 . . 94.41(8) y
O3 V1 O7 . . 162.15(7) y
O5 V1 O7 . . 93.66(7) y
O1 V1 O2 . . 98.12(9) y
O3 V1 O2 . . 87.42(7) y
O5 V1 O2 . . 159.85(8) y
O7 V1 O2 . . 93.14(7) y
O1 V1 O9 . . 169.55(8) y
O3 V1 O9 . . 87.23(7) y
O5 V1 O9 . . 82.14(7) y
O7 V1 O9 . . 75.24(6) y
O2 V1 O9 . . 81.30(7) y
V1 O2 H101 . . 124.33(15) n
V1 O2 H102 . . 129.03(15) n
H101 O2 H102 . . 101.56(17) n
C1 O3 V1 . . 115.04(15) n
C2 O5 V1 . . 114.90(16) n
C3 O7 V1 . . 120.87(16) n
C4 O9 V1 . . 114.93(15) n
O4 C1 O3 . . 125.8(2) n
O4 C1 C2 . . 120.7(2) n
O3 C1 C2 . . 113.5(2) n
O6 C2 O5 . . 125.3(3) n
O6 C2 C1 . . 120.9(2) n
O5 C2 C1 . . 113.9(2) n
O8 C3 O7 . . 126.3(2) n
O8 C3 C4 . . 119.4(2) n
O7 C3 C4 . . 114.3(2) n
O10 C4 O9 . . 126.5(2) n
O10 C4 C3 . . 119.3(2) n
O9 C4 C3 . . 114.2(2) n
C5 N1 C6 . . 111.28(19) n
C5 N1 H1A . . 109.4 n
C6 N1 H1A . . 109.4 n
C5 N1 H1B . . 109.4 n
C6 N1 H1B . . 109.4 n
H1A N1 H1B . . 108.0 n
C8 N2 C7 . . 111.4(2) n
C8 N2 H2A . . 109.3 n
C7 N2 H2A . . 109.3 n
C8 N2 H2B . . 109.3 n
C7 N2 H2B . . 109.3 n
H2A N2 H2B . . 108.0 n
N1 C5 C8 . . 110.4(2) n
N1 C5 H5A . . 109.6 n
C8 C5 H5A . . 109.6 n
N1 C5 H5B . . 109.6 n
C8 C5 H5B . . 109.6 n
H5A C5 H5B . . 108.1 n
N1 C6 C7 . . 110.8(2) n
N1 C6 H6A . . 109.5 n
C7 C6 H6A . . 109.5 n
N1 C6 H6B . . 109.5 n
C7 C6 H6B . . 109.5 n
H6A C6 H6B . . 108.1 n
N2 C7 C6 . . 110.9(2) n
N2 C7 H7A . . 109.5 n
C6 C7 H7A . . 109.5 n
N2 C7 H7B . . 109.5 n
C6 C7 H7B . . 109.5 n
H7A C7 H7B . . 108.0 n
N2 C8 C5 . . 110.1(2) n
N2 C8 H8A . . 109.6 n
C5 C8 H8A . . 109.6 n
N2 C8 H8B . . 109.6 n
C5 C8 H8B . . 109.6 n
H8A C8 H8B . . 108.1 n
OW3 OW3 OW4 3_775 . 172(3) n
OW3 OW3 OW4 3_775 3_775 4.1(13) n
OW4 OW3 OW4 . 3_775 176.1(13) n
OW3 OW4 OW3 . 3_775 3.9(13) n

loop_
_geom_bond_atom_site_label_1
_geom_bond_atom_site_label_2
_geom_bond_site_symmetry_2
_geom_bond_distance
_geom_bond_publ_flag
V1 O1 . 1.5990(18) y
V1 O3 . 1.9898(16) y
V1 O5 . 2.0192(17) y
V1 O7 . 2.0211(16) y
V1 O2 . 2.0221(18) y
V1 O9 . 2.2162(17) y
O2 H101 . 0.9078(19) n
O2 H102 . 0.8840(17) n
O3 C1 . 1.294(3) y
O4 C1 . 1.216(3) y
O5 C2 . 1.283(3) y
O6 C2 . 1.222(3) y
O7 C3 . 1.277(3) y
O8 C3 . 1.226(3) y
O9 C4 . 1.260(3) y
O10 C4 . 1.247(3) n
C1 C2 . 1.551(4) n
C3 C4 . 1.546(3) n
N1 C5 . 1.480(3) n
N1 C6 . 1.484(3) n
N1 H1A . 0.9000 n
N1 H1B . 0.9000 n
N2 C8 . 1.480(3) n
N2 C7 . 1.492(3) n
N2 H2A . 0.9000 n
N2 H2B . 0.9000 n
C5 C8 . 1.500(4) n
C5 H5A . 0.9700 n
C5 H5B . 0.9700 n
C6 C7 . 1.497(4) n
C6 H6A . 0.9700 n
C6 H6B . 0.9700 n
C7 H7A . 0.9700 n
C7 H7B . 0.9700 n
C8 H8A . 0.9700 n
C8 H8B . 0.9700 n
OW1 OW2 . 1.161(8) n
OW3 OW3 3_775 0.853(16) n
OW3 OW4 . 0.891(12) n
OW3 OW4 3_775 1.739(17) n
OW4 OW3 3_775 1.739(17) n

loop_
_geom_hbond_atom_site_label_D
_geom_hbond_atom_site_label_H
_geom_hbond_atom_site_label_A
_geom_hbond_site_symmetry_A
_geom_hbond_distance_DH
_geom_hbond_distance_HA
_geom_hbond_distance_DA
_geom_hbond_angle_DHA
N1 H1A O10 2_565 0.90 1.94 2.826(3) 169
N1 H1B O9 . 0.90 1.90 2.783(3) 165
N2 H2A O6 2_564 0.90 1.96 2.848(3) 168
N2 H2B O5 1_655 0.90 1.92 2.774(3) 158
O2 H101 O10 4_766 0.9078(19) 1.7990(18) 2.681(3) 163.30(13)
O2 H102 OW1 . 0.8840(17) 1.781(3) 2.647(3) 165.96(17)
O2 H102 OW2 . 0.8840(17) 1.889(7) 2.726(7) 157.2(3)
